data_7016991
loop_
_publ_author_name
'Ho, Joanne H. H.'
'Wagler, J\"org'
'Willis, Anthony C.'
'Messerle, Barbara A.'

_publ_section_title
;
 Synthesis and structures of homo- and heterobimetallic rhodium(i) and/or
 iridium(i) complexes of binucleating bis(1-pyrazolyl)methane ligands.
;
_journal_issue 41
_journal_name_full 'Dalton transactions (Cambridge, England : 2003)'
_journal_page_first 11031
_journal_page_last 11042
_journal_paper_doi 10.1039/c1dt10499c
_journal_volume 40
_journal_year 2011
_chemical_formula_moiety 'C24 H18 Ir2 N8 O4, 2(C32 H12 B F24), 6(C4 H8 O)'
_chemical_formula_sum 'C112 H90 B2 F48 Ir2 N8 O10'
_chemical_formula_weight 3025.98
_chemical_name_systematic
;
?
;
_space_group_IT_number 2
_symmetry_cell_setting triclinic
_symmetry_space_group_name_Hall '-P 1'
_symmetry_space_group_name_H-M 'P -1'
_atom_sites_solution_hydrogens geom
_atom_sites_solution_primary direct
_atom_sites_solution_secondary difmap
_audit_creation_method SHELXL-97
_cell_angle_alpha 95.3880(10)
_cell_angle_beta 100.9730(10)
_cell_angle_gamma 108.2100(10)
_cell_formula_units_Z 1
_cell_length_a 12.6310(3)
_cell_length_b 13.8922(3)
_cell_length_c 18.4681(4)
_cell_measurement_reflns_used 9809
_cell_measurement_temperature 150(2)
_cell_measurement_theta_max 27.16
_cell_measurement_theta_min 2.15
_cell_volume 2980.90(12)
_computing_cell_refinement 'Bruker SMART'
_computing_data_collection 'Bruker SMART'
_computing_data_reduction 'Bruker SAINT'
_computing_molecular_graphics 'Ortep32 (Farugia)'
_computing_publication_material 'Shelx-97/ciftab(Sheldrick, 1997)'
_computing_structure_refinement 'SHELXL-97 (Sheldrick, 1997)'
_computing_structure_solution 'SHELXS-97 (Sheldrick, 1990)'
_diffrn_ambient_temperature 150(2)
_diffrn_measured_fraction_theta_full 0.995
_diffrn_measured_fraction_theta_max 0.995
_diffrn_measurement_device_type 'CCD area detector'
_diffrn_measurement_method 'phi and omega scans'
_diffrn_radiation_monochromator graphite
_diffrn_radiation_source 'fine-focus sealed tube'
_diffrn_radiation_type MoK\a
_diffrn_radiation_wavelength 0.71073
_diffrn_reflns_av_R_equivalents 0.0239
_diffrn_reflns_av_sigmaI/netI 0.0298
_diffrn_reflns_limit_h_max 16
_diffrn_reflns_limit_h_min -16
_diffrn_reflns_limit_k_max 18
_diffrn_reflns_limit_k_min -18
_diffrn_reflns_limit_l_max 24
_diffrn_reflns_limit_l_min -24
_diffrn_reflns_number 48457
_diffrn_reflns_theta_full 28.00
_diffrn_reflns_theta_max 28.00
_diffrn_reflns_theta_min 2.28
_exptl_absorpt_coefficient_mu 2.365
_exptl_absorpt_correction_T_max 0.4374
_exptl_absorpt_correction_T_min 0.3346
_exptl_absorpt_correction_type multi-scan
_exptl_absorpt_process_details SADABS
_exptl_crystal_colour yellow
_exptl_crystal_density_diffrn 1.686
_exptl_crystal_density_method 'not measured'
_exptl_crystal_description piece
_exptl_crystal_F_000 1494
_exptl_crystal_size_max 0.60
_exptl_crystal_size_mid 0.38
_exptl_crystal_size_min 0.35
_refine_diff_density_max 0.808
_refine_diff_density_min -0.682
_refine_diff_density_rms 0.079
_refine_ls_extinction_method none
_refine_ls_goodness_of_fit_ref 1.058
_refine_ls_hydrogen_treatment constr
_refine_ls_matrix_type full
_refine_ls_number_parameters 886
_refine_ls_number_reflns 14341
_refine_ls_number_restraints 134
_refine_ls_restrained_S_all 1.054
_refine_ls_R_factor_all 0.0485
_refine_ls_R_factor_gt 0.0327
_refine_ls_shift/su_max 0.001
_refine_ls_shift/su_mean 0.000
_refine_ls_structure_factor_coef Fsqd
_refine_ls_weighting_details 'calc w=1/[\s^2^(Fo^2^)+(0.0432P)^2^+2.0239P] where P=(Fo^2^+2Fc^2^)/3'
_refine_ls_weighting_scheme calc
_refine_ls_wR_factor_gt 0.0797
_refine_ls_wR_factor_ref 0.0859
_reflns_number_gt 11743
_reflns_number_total 14341
_reflns_threshold_expression >2sigma(I)
_cod_data_source_file c1dt10499c.txt
_cod_data_source_block compound9
_cod_original_sg_symbol_Hall -P1
_cod_original_sg_symbol_H-M P-1
_cod_database_code 7016991

loop_
_symmetry_equiv_pos_as_xyz
'x, y, z'
'-x, -y, -z'

loop_
_atom_site_label
_atom_site_type_symbol
_atom_site_fract_x
_atom_site_fract_y
_atom_site_fract_z
_atom_site_U_iso_or_equiv
_atom_site_adp_type
_atom_site_occupancy
_atom_site_symmetry_multiplicity
_atom_site_calc_flag
_atom_site_refinement_flags
_atom_site_disorder_assembly
_atom_site_disorder_group
O3 O 0.1383(3) 0.6851(2) 0.68465(15) 0.0629(7) Uani 1 1 d . A 1
C45 C 0.1694(5) 0.7657(3) 0.6435(2) 0.0697(12) Uani 1 1 d . A 1
H45A H 0.2361 0.8231 0.6743 0.084 Uiso 1 1 calc R A 1
H45B H 0.1050 0.7917 0.6295 0.084 Uiso 1 1 calc R A 1
C46 C 0.1989(3) 0.7265(3) 0.5750(2) 0.0581(10) Uani 1 1 d . A 1
H46A H 0.2815 0.7585 0.5769 0.070 Uiso 1 1 calc R A 1
H46B H 0.1536 0.7397 0.5295 0.070 Uiso 1 1 calc R A 1
C47 C 0.1683(4) 0.6129(3) 0.5767(2) 0.0696(12) Uani 1 1 d . A 1
H47A H 0.0903 0.5745 0.5459 0.084 Uiso 1 1 calc R A 1
H47B H 0.2237 0.5856 0.5584 0.084 Uiso 1 1 calc R A 1
C48 C 0.1742(3) 0.6064(3) 0.6567(2) 0.0520(8) Uani 1 1 d . A 1
H48A H 0.1233 0.5386 0.6627 0.062 Uiso 1 1 calc R A 1
H48B H 0.2535 0.6162 0.6834 0.062 Uiso 1 1 calc R A 1
O4 O 0.8382(7) 0.1604(5) 0.8743(4) 0.0826(13) Uani 0.61 1 d PD B 1
C49 C 0.8213(7) 0.2534(6) 0.8602(5) 0.0826(13) Uani 0.61 1 d PD B 1
H49A H 0.8142 0.2579 0.8064 0.099 Uiso 0.61 1 calc PR B 1
H49B H 0.8877 0.3125 0.8892 0.099 Uiso 0.61 1 calc PR B 1
C50 C 0.7167(7) 0.2560(7) 0.8820(5) 0.0826(13) Uani 0.61 1 d PD B 1
H50A H 0.7227 0.3268 0.9015 0.099 Uiso 0.61 1 calc PR B 1
H50B H 0.6486 0.2260 0.8398 0.099 Uiso 0.61 1 calc PR B 1
C51 C 0.7134(7) 0.1922(6) 0.9407(5) 0.0826(13) Uani 0.61 1 d PD B 1
H51A H 0.7375 0.2363 0.9904 0.099 Uiso 0.61 1 calc PR B 1
H51B H 0.6342 0.1449 0.9350 0.099 Uiso 0.61 1 calc PR B 1
C52 C 0.7901(8) 0.1331(7) 0.9357(5) 0.0826(13) Uani 0.61 1 d PD B 1
H52A H 0.8509 0.1506 0.9822 0.099 Uiso 0.61 1 calc PR B 1
H52B H 0.7469 0.0585 0.9273 0.099 Uiso 0.61 1 calc PR B 1
O4A O 0.8185(13) 0.1471(11) 0.8577(5) 0.101(2) Uani 0.39 1 d PD C 2
C49A C 0.7443(14) 0.1833(12) 0.8090(7) 0.101(2) Uani 0.39 1 d PD C 2
H49C H 0.6824 0.1255 0.7747 0.121 Uiso 0.39 1 calc PR C 2
H49D H 0.7868 0.2302 0.7791 0.121 Uiso 0.39 1 calc PR C 2
C50A C 0.6981(15) 0.2376(15) 0.8597(6) 0.101(2) Uani 0.39 1 d PD C 2
H50C H 0.6165 0.1980 0.8557 0.121 Uiso 0.39 1 calc PR C 2
H50D H 0.7028 0.3056 0.8456 0.121 Uiso 0.39 1 calc PR C 2
C51A C 0.7633(15) 0.2509(13) 0.9365(7) 0.101(2) Uani 0.39 1 d PD C 2
H51C H 0.7121 0.2394 0.9717 0.121 Uiso 0.39 1 calc PR C 2
H51D H 0.8213 0.3205 0.9520 0.121 Uiso 0.39 1 calc PR C 2
C52A C 0.8179(16) 0.1724(13) 0.9335(7) 0.101(2) Uani 0.39 1 d PD C 2
H52C H 0.8971 0.1993 0.9647 0.121 Uiso 0.39 1 calc PR C 2
H52D H 0.7741 0.1110 0.9519 0.121 Uiso 0.39 1 calc PR C 2
O5 O 0.2080(7) 0.9759(6) 0.3111(3) 0.1023(14) Uani 0.61 1 d PD D 1
C53 C 0.1598(10) 0.9905(8) 0.3747(4) 0.1023(14) Uani 0.61 1 d PD D 1
H53A H 0.0752 0.9657 0.3589 0.123 Uiso 0.61 1 calc PR D 1
H53B H 0.1864 1.0644 0.3959 0.123 Uiso 0.61 1 calc PR D 1
C54 C 0.1964(11) 0.9330(8) 0.4315(5) 0.1023(14) Uani 0.61 1 d PD D 1
H54A H 0.1410 0.8625 0.4250 0.123 Uiso 0.61 1 calc PR D 1
H54B H 0.2076 0.9687 0.4828 0.123 Uiso 0.61 1 calc PR D 1
C55 C 0.3115(10) 0.9321(8) 0.4143(4) 0.1023(14) Uani 0.61 1 d PD D 1
H55A H 0.3755 0.9935 0.4428 0.123 Uiso 0.61 1 calc PR D 1
H55B H 0.3277 0.8699 0.4276 0.123 Uiso 0.61 1 calc PR D 1
C56 C 0.2971(9) 0.9326(8) 0.3336(4) 0.1023(14) Uani 0.61 1 d PD D 1
H56A H 0.3696 0.9747 0.3226 0.123 Uiso 0.61 1 calc PR D 1
H56B H 0.2748 0.8618 0.3063 0.123 Uiso 0.61 1 calc PR D 1
O5A O 0.1902(11) 1.0110(8) 0.3277(6) 0.123(3) Uani 0.39 1 d PD E 2
C53A C 0.1164(16) 1.0334(11) 0.3730(8) 0.123(3) Uani 0.39 1 d PD E 2
H53C H 0.0460 1.0370 0.3407 0.148 Uiso 0.39 1 calc PR E 2
H53D H 0.1565 1.1004 0.4064 0.148 Uiso 0.39 1 calc PR E 2
C54A C 0.0869(15) 0.9510(10) 0.4176(8) 0.123(3) Uani 0.39 1 d PD E 2
H54C H 0.0092 0.9008 0.3956 0.148 Uiso 0.39 1 calc PR E 2
H54D H 0.0915 0.9786 0.4699 0.148 Uiso 0.39 1 calc PR E 2
C55A C 0.1809(18) 0.9026(12) 0.4125(9) 0.123(3) Uani 0.39 1 d PD E 2
H55C H 0.2261 0.9064 0.4633 0.148 Uiso 0.39 1 calc PR E 2
H55D H 0.1445 0.8293 0.3895 0.148 Uiso 0.39 1 calc PR E 2
C56A C 0.2572(14) 0.9567(12) 0.3675(8) 0.123(3) Uani 0.39 1 d PD E 2
H56C H 0.3302 1.0049 0.3995 0.148 Uiso 0.39 1 calc PR E 2
H56D H 0.2739 0.9079 0.3325 0.148 Uiso 0.39 1 calc PR E 2
Ir1 Ir 0.182890(13) 0.927078(11) 0.841914(9) 0.03355(5) Uani 0.88 1 d PD F 1
O1 O 0.4320(2) 1.0357(3) 0.9084(3) 0.1023(17) Uani 0.88 1 d PD F 1
O2 O 0.2321(3) 0.7337(3) 0.8651(3) 0.0718(10) Uani 0.88 1 d PD F 1
C1 C 0.3368(3) 0.9958(3) 0.8831(3) 0.0563(12) Uani 0.88 1 d PD F 1
C2 C 0.2109(3) 0.8061(3) 0.8563(3) 0.0447(9) Uani 0.88 1 d PD F 1
Ir2 Ir 0.17198(12) 0.95190(10) 0.82468(8) 0.03355(5) Uani 0.12 1 d PD G 2
O1A O 0.4188(7) 1.0827(18) 0.869(2) 0.1023(17) Uani 0.12 1 d PD G 2
O2A O 0.246(3) 0.7732(19) 0.858(3) 0.0718(10) Uani 0.12 1 d PD G 2
C1A C 0.3247(8) 1.033(2) 0.853(2) 0.0563(12) Uani 0.12 1 d PD G 2
C2A C 0.220(3) 0.842(2) 0.846(2) 0.0447(9) Uani 0.12 1 d PD G 2
C9 C -0.0460(3) 0.9974(2) 0.83911(17) 0.0355(6) Uani 0.88 1 d PD F 1
H9 H -0.1156 1.0181 0.8268 0.043 Uiso 0.88 1 calc PR F 1
N2 N 0.0468(2) 1.0713(2) 0.81615(18) 0.0334(7) Uani 0.88 1 d PD F 1
N1 N 0.1509(2) 1.0595(2) 0.82092(17) 0.0330(7) Uani 0.88 1 d PD F 1
C3 C 0.2143(4) 1.1417(3) 0.7966(2) 0.0434(9) Uani 0.88 1 d PD F 1
H3 H 0.2916 1.1547 0.7935 0.052 Uiso 0.88 1 calc PR F 1
C4 C 0.1515(4) 1.2044(3) 0.7768(2) 0.0507(11) Uani 0.88 1 d PD F 1
H4 H 0.1764 1.2668 0.7578 0.061 Uiso 0.88 1 calc PR F 1
C5 C 0.0458(4) 1.1578(3) 0.7901(2) 0.0438(10) Uani 0.88 1 d PD F 1
H5 H -0.0169 1.1825 0.7823 0.053 Uiso 0.88 1 calc PR F 1
C9A C -0.0460(3) 0.9974(2) 0.83911(17) 0.0355(6) Uani 0.12 1 d PD G 2
H9A H -0.1207 1.0100 0.8327 0.043 Uiso 0.12 1 calc PR G 2
N2A N 0.0152(15) 1.0745(16) 0.7994(15) 0.0334(7) Uani 0.12 1 d PD G 2
N1A N 0.1247(16) 1.0770(10) 0.8023(16) 0.0330(7) Uani 0.12 1 d PD G 2
C3A C 0.175(2) 1.1583(18) 0.7717(18) 0.0434(9) Uani 0.12 1 d PD G 2
H3A H 0.2498 1.1765 0.7628 0.052 Uiso 0.12 1 calc PR G 2
C4A C 0.099(2) 1.2109(19) 0.7553(19) 0.0507(11) Uani 0.12 1 d PD G 2
H4A H 0.1125 1.2713 0.7331 0.061 Uiso 0.12 1 calc PR G 2
C5A C 0.002(2) 1.1596(19) 0.777(2) 0.0438(10) Uani 0.12 1 d PD G 2
H5A H -0.0629 1.1806 0.7761 0.053 Uiso 0.12 1 calc PR G 2
N4 N -0.0709(6) 0.8974(4) 0.7945(6) 0.0317(11) Uani 0.88 1 d PD F 1
N3 N 0.0110(3) 0.8531(7) 0.7928(10) 0.0309(8) Uani 0.88 1 d PD F 1
C6 C -0.0429(8) 0.7604(7) 0.7505(7) 0.0394(19) Uani 0.88 1 d PD F 1
H6 H -0.0070 0.7123 0.7386 0.047 Uiso 0.88 1 calc PR F 1
C7 C -0.1589(8) 0.7448(6) 0.7264(4) 0.0451(18) Uani 0.88 1 d PD F 1
H7 H -0.2164 0.6850 0.6968 0.054 Uiso 0.88 1 calc PR F 1
C8 C -0.1729(5) 0.8336(4) 0.7542(7) 0.0416(11) Uani 0.88 1 d PD F 1
H8 H -0.2428 0.8477 0.7463 0.050 Uiso 0.88 1 calc PR F 1
N4A N -0.084(5) 0.893(3) 0.799(5) 0.0317(11) Uani 0.12 1 d PD G 2
N3A N 0.0033(17) 0.855(5) 0.796(7) 0.0309(8) Uani 0.12 1 d PD G 2
C6A C -0.042(6) 0.770(6) 0.744(6) 0.0394(19) Uani 0.12 1 d PD G 2
H6A H -0.0014 0.7278 0.7289 0.047 Uiso 0.12 1 calc PR G 2
C7A C -0.157(6) 0.753(5) 0.715(4) 0.0451(18) Uani 0.12 1 d PD G 2
H7A H -0.2079 0.7030 0.6746 0.054 Uiso 0.12 1 calc PR G 2
C8A C -0.183(3) 0.824(2) 0.759(5) 0.0416(11) Uani 0.12 1 d PD G 2
H8A H -0.2577 0.8252 0.7599 0.050 Uiso 0.12 1 calc PR G 2
C10 C -0.0172(2) 0.9977(2) 0.92288(16) 0.0317(6) Uani 1 1 d . . .
C11 C 0.0593(3) 1.0829(2) 0.97155(18) 0.0415(7) Uani 1 1 d . . .
H11 H 0.1003 1.1406 0.9523 0.050 Uiso 1 1 calc R . .
C12 C -0.0772(3) 0.9144(2) 0.95219(18) 0.0399(7) Uani 1 1 d . . .
H12 H -0.1309 0.8553 0.9195 0.048 Uiso 1 1 calc R . .
B1 B 0.5101(2) 0.5349(2) 0.25689(15) 0.0230(5) Uani 1 1 d . . .
F1 F 0.4492(2) 0.6850(4) 0.0052(2) 0.1011(17) Uani 0.76 1 d PD H 1
F2 F 0.6204(4) 0.78333(17) 0.0286(2) 0.0906(13) Uani 0.76 1 d PD H 1
F3 F 0.5636(3) 0.6557(3) -0.05251(12) 0.0649(10) Uani 0.76 1 d PD H 1
F1A F 0.6132(11) 0.6956(14) -0.0374(6) 0.1011(17) Uani 0.24 1 d PD H 2
F2A F 0.4478(4) 0.6429(7) -0.0212(8) 0.0906(13) Uani 0.24 1 d PD H 2
F3A F 0.5542(12) 0.7753(5) 0.0449(5) 0.0649(10) Uani 0.24 1 d PD H 2
F4 F 0.91609(17) 0.60451(18) 0.12039(14) 0.0649(6) Uani 1 1 d . . .
F5 F 0.81447(19) 0.45392(17) 0.06458(12) 0.0599(6) Uani 1 1 d . . .
F6 F 0.86058(19) 0.4823(2) 0.18354(13) 0.0720(7) Uani 1 1 d . . .
F7 F 0.5234(3) 0.1779(2) 0.14814(17) 0.0706(9) Uani 0.82 1 d PD I 1
F8 F 0.3679(2) 0.1034(3) 0.1703(3) 0.1071(15) Uani 0.82 1 d PD I 1
F9 F 0.5192(5) 0.0894(3) 0.23224(19) 0.1058(15) Uani 0.82 1 d PD I 1
F7A F 0.4088(16) 0.0696(5) 0.2190(9) 0.0706(9) Uani 0.18 1 d PD I 2
F8A F 0.5736(7) 0.1402(14) 0.2132(12) 0.1071(15) Uani 0.18 1 d PD I 2
F9A F 0.436(3) 0.1576(16) 0.1334(3) 0.1058(15) Uani 0.18 1 d PD I 2
F10 F 0.5062(5) 0.2295(3) 0.48399(17) 0.0920(13) Uani 0.81 1 d PD J 1
F11 F 0.3747(3) 0.2895(6) 0.4659(2) 0.142(2) Uani 0.81 1 d PD J 1
F12 F 0.5439(5) 0.3869(2) 0.50870(14) 0.0957(14) Uani 0.81 1 d PD J 1
F110 F 0.4283(16) 0.3632(12) 0.4879(8) 0.0920(13) Uani 0.19 1 d PD J 2
F111 F 0.5790(6) 0.333(3) 0.5067(6) 0.142(2) Uani 0.19 1 d PD J 2
F112 F 0.424(2) 0.2126(6) 0.4673(8) 0.0957(14) Uani 0.19 1 d PD J 2
F13 F 0.9380(3) 0.8039(2) 0.5076(2) 0.1281(15) Uani 1 1 d . . .
F14 F 0.9361(2) 0.6798(3) 0.43114(19) 0.1137(12) Uani 1 1 d . . .
F15 F 0.8446(3) 0.6523(3) 0.51303(18) 0.1132(12) Uani 1 1 d . . .
F16 F 0.7332(3) 0.99838(19) 0.3749(2) 0.1291(14) Uani 1 1 d . . .
F17 F 0.5737(4) 0.9358(2) 0.4000(2) 0.1340(16) Uani 1 1 d . . .
F18 F 0.5895(3) 0.92624(19) 0.28836(15) 0.0888(9) Uani 1 1 d . . .
F19 F 0.0678(2) 0.45483(19) 0.04646(11) 0.0700(7) Uani 1 1 d . . .
F20 F 0.00347(17) 0.3324(2) 0.10305(11) 0.0698(7) Uani 1 1 d . . .
F21 F 0.14329(16) 0.33877(16) 0.05265(11) 0.0510(5) Uani 1 1 d . . .
F22 F 0.1274(3) 0.5259(3) 0.38442(17) 0.1132(12) Uani 1 1 d . . .
F23 F 0.0818(2) 0.6254(3) 0.31721(14) 0.0936(10) Uani 1 1 d . . .
F24 F 0.2446(2) 0.6731(2) 0.39034(16) 0.0991(11) Uani 1 1 d . . .
C13 C 0.5654(2) 0.55099(19) 0.18379(13) 0.0226(5) Uani 1 1 d . . .
C14 C 0.5311(2) 0.60291(19) 0.12745(13) 0.0244(5) Uani 1 1 d . . .
H14 H 0.4656 0.6227 0.1274 0.029 Uiso 1 1 calc R . .
C15 C 0.5900(2) 0.6265(2) 0.07135(14) 0.0273(5) Uani 1 1 d . . .
C16 C 0.6853(2) 0.5990(2) 0.06904(15) 0.0322(6) Uani 1 1 d . . .
H16 H 0.7244 0.6139 0.0301 0.039 Uiso 1 1 calc R . .
C17 C 0.7226(2) 0.5491(2) 0.12503(15) 0.0304(6) Uani 1 1 d . . .
C18 C 0.6640(2) 0.5256(2) 0.18080(14) 0.0264(5) Uani 1 1 d . . .
H18 H 0.6914 0.4911 0.2183 0.032 Uiso 1 1 calc R . .
C19 C 0.55492(17) 0.68699(16) 0.01426(12) 0.0339(6) Uani 1 1 d . . .
C20 C 0.8279(3) 0.5222(3) 0.12379(18) 0.0407(7) Uani 1 1 d . . .
C21 C 0.5069(2) 0.42563(19) 0.28483(14) 0.0232(5) Uani 1 1 d . . .
C22 C 0.4981(2) 0.3388(2) 0.23623(14) 0.0254(5) Uani 1 1 d . . .
H22 H 0.5006 0.3446 0.1857 0.031 Uiso 1 1 calc R . .
C23 C 0.4859(2) 0.2444(2) 0.25905(15) 0.0291(5) Uani 1 1 d . . .
C24 C 0.4812(2) 0.2327(2) 0.33219(16) 0.0344(6) Uani 1 1 d . . .
H24 H 0.4732 0.1682 0.3482 0.041 Uiso 1 1 calc R . .
C25 C 0.4887(2) 0.3172(2) 0.38115(15) 0.0341(6) Uani 1 1 d . . .
C26 C 0.5010(2) 0.4114(2) 0.35798(14) 0.0283(5) Uani 1 1 d . . .
H26 H 0.5055 0.4681 0.3930 0.034 Uiso 1 1 calc R . .
C27 C 0.47475(19) 0.1542(2) 0.20340(15) 0.0409(7) Uani 1 1 d . . .
C28 C 0.4796(2) 0.30601(17) 0.45986(18) 0.0533(9) Uani 1 1 d . . .
C29 C 0.5942(2) 0.6353(2) 0.31819(14) 0.0248(5) Uani 1 1 d . . .
C30 C 0.6922(2) 0.6346(2) 0.36824(15) 0.0294(5) Uani 1 1 d . . .
H30 H 0.7058 0.5715 0.3713 0.035 Uiso 1 1 calc R . .
C31 C 0.7702(2) 0.7240(2) 0.41370(16) 0.0370(6) Uani 1 1 d . . .
C32 C 0.7537(3) 0.8166(2) 0.41061(17) 0.0400(7) Uani 1 1 d . . .
H32 H 0.8070 0.8775 0.4416 0.048 Uiso 1 1 calc R . .
C33 C 0.6576(3) 0.8194(2) 0.36122(16) 0.0359(6) Uani 1 1 d . . .
C34 C 0.5805(2) 0.7309(2) 0.31635(15) 0.0297(6) Uani 1 1 d . . .
H34 H 0.5156 0.7352 0.2829 0.036 Uiso 1 1 calc R . .
C35 C 0.8720(3) 0.7162(3) 0.4658(2) 0.0593(10) Uani 1 1 d . . .
C36 C 0.6366(4) 0.9186(3) 0.3564(2) 0.0577(10) Uani 1 1 d . . .
C37 C 0.3760(2) 0.52859(19) 0.24044(13) 0.0228(5) Uani 1 1 d . . .
C38 C 0.2978(2) 0.47177(19) 0.17462(13) 0.0231(5) Uani 1 1 d . . .
H38 H 0.3251 0.4428 0.1365 0.028 Uiso 1 1 calc R . .
C39 C 0.1812(2) 0.4562(2) 0.16310(14) 0.0251(5) Uani 1 1 d . . .
C40 C 0.1383(2) 0.4974(2) 0.21753(15) 0.0297(6) Uani 1 1 d . . .
H40 H 0.0588 0.4874 0.2098 0.036 Uiso 1 1 calc R . .
C41 C 0.2141(2) 0.5533(2) 0.28318(15) 0.0295(5) Uani 1 1 d . . .
C42 C 0.3303(2) 0.5681(2) 0.29487(14) 0.0266(5) Uani 1 1 d . . .
H42 H 0.3801 0.6061 0.3410 0.032 Uiso 1 1 calc R . .
C43 C 0.1002(2) 0.3963(2) 0.09216(15) 0.0317(6) Uani 1 1 d . . .
C44 C 0.1679(3) 0.5950(3) 0.34335(19) 0.0477(8) Uani 1 1 d . . .

loop_
_atom_site_aniso_label
_atom_site_aniso_U_11
_atom_site_aniso_U_22
_atom_site_aniso_U_33
_atom_site_aniso_U_23
_atom_site_aniso_U_13
_atom_site_aniso_U_12
O3 0.092(2) 0.0581(15) 0.0628(16) 0.0199(13) 0.0465(15) 0.0393(15)
C45 0.101(4) 0.055(2) 0.066(3) 0.020(2) 0.032(2) 0.035(2)
C46 0.054(2) 0.081(3) 0.052(2) 0.028(2) 0.0194(18) 0.032(2)
C47 0.093(3) 0.067(3) 0.056(2) 0.007(2) 0.028(2) 0.032(2)
C48 0.056(2) 0.052(2) 0.057(2) 0.0150(17) 0.0203(18) 0.0256(18)
O4 0.094(3) 0.080(2) 0.119(3) 0.043(2) 0.070(3) 0.058(2)
C49 0.094(3) 0.080(2) 0.119(3) 0.043(2) 0.070(3) 0.058(2)
C50 0.094(3) 0.080(2) 0.119(3) 0.043(2) 0.070(3) 0.058(2)
C51 0.094(3) 0.080(2) 0.119(3) 0.043(2) 0.070(3) 0.058(2)
C52 0.094(3) 0.080(2) 0.119(3) 0.043(2) 0.070(3) 0.058(2)
O4A 0.136(6) 0.106(5) 0.082(4) -0.006(3) 0.010(4) 0.086(5)
C49A 0.136(6) 0.106(5) 0.082(4) -0.006(3) 0.010(4) 0.086(5)
C50A 0.136(6) 0.106(5) 0.082(4) -0.006(3) 0.010(4) 0.086(5)
C51A 0.136(6) 0.106(5) 0.082(4) -0.006(3) 0.010(4) 0.086(5)
C52A 0.136(6) 0.106(5) 0.082(4) -0.006(3) 0.010(4) 0.086(5)
O5 0.157(4) 0.095(3) 0.067(2) 0.025(2) 0.021(2) 0.060(3)
C53 0.157(4) 0.095(3) 0.067(2) 0.025(2) 0.021(2) 0.060(3)
C54 0.157(4) 0.095(3) 0.067(2) 0.025(2) 0.021(2) 0.060(3)
C55 0.157(4) 0.095(3) 0.067(2) 0.025(2) 0.021(2) 0.060(3)
C56 0.157(4) 0.095(3) 0.067(2) 0.025(2) 0.021(2) 0.060(3)
O5A 0.223(10) 0.081(4) 0.064(4) 0.019(3) 0.036(4) 0.044(5)
C53A 0.223(10) 0.081(4) 0.064(4) 0.019(3) 0.036(4) 0.044(5)
C54A 0.223(10) 0.081(4) 0.064(4) 0.019(3) 0.036(4) 0.044(5)
C55A 0.223(10) 0.081(4) 0.064(4) 0.019(3) 0.036(4) 0.044(5)
C56A 0.223(10) 0.081(4) 0.064(4) 0.019(3) 0.036(4) 0.044(5)
Ir1 0.02779(7) 0.03133(9) 0.04293(10) 0.00021(5) 0.01581(6) 0.00913(5)
O1 0.0321(17) 0.072(3) 0.174(5) -0.055(3) -0.005(2) 0.0159(17)
O2 0.056(2) 0.055(2) 0.122(3) 0.036(2) 0.0348(19) 0.029(2)
C1 0.037(2) 0.044(2) 0.084(3) -0.018(2) 0.014(2) 0.0182(18)
C2 0.0300(18) 0.045(3) 0.062(3) 0.010(2) 0.0201(17) 0.011(2)
Ir2 0.02779(7) 0.03133(9) 0.04293(10) 0.00021(5) 0.01581(6) 0.00913(5)
O1A 0.0321(17) 0.072(3) 0.174(5) -0.055(3) -0.005(2) 0.0159(17)
O2A 0.056(2) 0.055(2) 0.122(3) 0.036(2) 0.0348(19) 0.029(2)
C1A 0.037(2) 0.044(2) 0.084(3) -0.018(2) 0.014(2) 0.0182(18)
C2A 0.0300(18) 0.045(3) 0.062(3) 0.010(2) 0.0201(17) 0.011(2)
C9 0.0397(16) 0.0317(14) 0.0431(16) 0.0059(12) 0.0234(13) 0.0150(13)
N2 0.0410(18) 0.0308(12) 0.0320(19) 0.0050(12) 0.0168(16) 0.0122(13)
N1 0.0357(16) 0.0269(13) 0.038(2) 0.0009(11) 0.0216(14) 0.0064(11)
C3 0.055(2) 0.0317(17) 0.041(2) -0.0012(15) 0.028(2) 0.0026(16)
C4 0.077(3) 0.0318(18) 0.044(3) 0.0075(17) 0.030(2) 0.010(2)
C5 0.068(3) 0.0337(16) 0.037(2) 0.0080(14) 0.021(2) 0.022(2)
C9A 0.0397(16) 0.0317(14) 0.0431(16) 0.0059(12) 0.0234(13) 0.0150(13)
N2A 0.0410(18) 0.0308(12) 0.0320(19) 0.0050(12) 0.0168(16) 0.0122(13)
N1A 0.0357(16) 0.0269(13) 0.038(2) 0.0009(11) 0.0216(14) 0.0064(11)
C3A 0.055(2) 0.0317(17) 0.041(2) -0.0012(15) 0.028(2) 0.0026(16)
C4A 0.077(3) 0.0318(18) 0.044(3) 0.0075(17) 0.030(2) 0.010(2)
C5A 0.068(3) 0.0337(16) 0.037(2) 0.0080(14) 0.021(2) 0.022(2)
N4 0.030(2) 0.0335(13) 0.035(2) 0.0025(13) 0.0173(17) 0.0106(12)
N3 0.0285(13) 0.0281(12) 0.038(2) 0.0002(10) 0.0178(17) 0.0083(12)
C6 0.0410(17) 0.030(3) 0.046(3) 0.000(3) 0.0187(17) 0.0075(17)
C7 0.0382(18) 0.040(2) 0.047(3) -0.001(2) 0.011(2) 0.0003(17)
C8 0.029(2) 0.048(2) 0.047(3) 0.008(2) 0.0134(18) 0.0090(15)
N4A 0.030(2) 0.0335(13) 0.035(2) 0.0025(13) 0.0173(17) 0.0106(12)
N3A 0.0285(13) 0.0281(12) 0.038(2) 0.0002(10) 0.0178(17) 0.0083(12)
C6A 0.0410(17) 0.030(3) 0.046(3) 0.000(3) 0.0187(17) 0.0075(17)
C7A 0.0382(18) 0.040(2) 0.047(3) -0.001(2) 0.011(2) 0.0003(17)
C8A 0.029(2) 0.048(2) 0.047(3) 0.008(2) 0.0134(18) 0.0090(15)
C10 0.0367(15) 0.0286(13) 0.0387(15) 0.0046(11) 0.0225(12) 0.0156(12)
C11 0.0502(19) 0.0300(14) 0.0453(17) 0.0075(13) 0.0271(15) 0.0051(13)
C12 0.0448(18) 0.0287(14) 0.0449(17) 0.0009(12) 0.0223(14) 0.0052(13)
B1 0.0202(13) 0.0293(14) 0.0220(13) 0.0050(11) 0.0072(11) 0.0106(11)
F1 0.065(2) 0.198(5) 0.106(3) 0.117(3) 0.052(2) 0.091(3)
F2 0.143(4) 0.0270(13) 0.067(2) 0.0053(13) -0.037(2) 0.0179(17)
F3 0.119(3) 0.082(2) 0.0208(11) 0.0137(12) 0.0208(15) 0.067(2)
F1A 0.065(2) 0.198(5) 0.106(3) 0.117(3) 0.052(2) 0.091(3)
F2A 0.143(4) 0.0270(13) 0.067(2) 0.0053(13) -0.037(2) 0.0179(17)
F3A 0.119(3) 0.082(2) 0.0208(11) 0.0137(12) 0.0208(15) 0.067(2)
F4 0.0303(10) 0.0698(14) 0.0970(17) 0.0058(12) 0.0273(11) 0.0150(10)
F5 0.0595(13) 0.0699(14) 0.0709(14) 0.0063(11) 0.0348(11) 0.0406(12)
F6 0.0514(13) 0.138(2) 0.0673(14) 0.0499(15) 0.0333(11) 0.0679(15)
F7 0.113(3) 0.0444(14) 0.0685(17) 0.0013(13) 0.0583(18) 0.0271(17)
F8 0.0497(18) 0.100(3) 0.133(3) -0.080(3) 0.0201(19) 0.0000(18)
F9 0.203(5) 0.078(2) 0.072(2) 0.0106(18) 0.016(3) 0.107(3)
F7A 0.113(3) 0.0444(14) 0.0685(17) 0.0013(13) 0.0583(18) 0.0271(17)
F8A 0.0497(18) 0.100(3) 0.133(3) -0.080(3) 0.0201(19) 0.0000(18)
F9A 0.203(5) 0.078(2) 0.072(2) 0.0106(18) 0.016(3) 0.107(3)
F10 0.192(4) 0.0677(19) 0.0394(17) 0.0331(15) 0.034(2) 0.064(2)
F11 0.088(3) 0.304(7) 0.071(3) 0.085(4) 0.061(2) 0.079(4)
F12 0.184(4) 0.0613(19) 0.0228(13) 0.0090(12) 0.0150(19) 0.019(2)
F110 0.192(4) 0.0677(19) 0.0394(17) 0.0331(15) 0.034(2) 0.064(2)
F111 0.088(3) 0.304(7) 0.071(3) 0.085(4) 0.061(2) 0.079(4)
F112 0.184(4) 0.0613(19) 0.0228(13) 0.0090(12) 0.0150(19) 0.019(2)
F13 0.091(2) 0.084(2) 0.147(3) -0.043(2) -0.079(2) 0.0243(17)
F14 0.0596(17) 0.166(3) 0.110(2) -0.028(2) -0.0173(16) 0.067(2)
F15 0.081(2) 0.143(3) 0.097(2) 0.053(2) -0.0258(17) 0.032(2)
F16 0.131(3) 0.0303(13) 0.181(4) 0.0222(17) -0.021(3) -0.0023(15)
F17 0.248(5) 0.096(2) 0.152(3) 0.057(2) 0.135(3) 0.126(3)
F18 0.142(3) 0.0609(15) 0.0795(17) 0.0219(13) 0.0119(17) 0.0610(17)
F19 0.0930(18) 0.0752(15) 0.0382(11) 0.0105(10) -0.0143(11) 0.0406(14)
F20 0.0312(10) 0.1055(18) 0.0391(11) -0.0066(11) 0.0102(9) -0.0191(11)
F21 0.0345(10) 0.0592(12) 0.0500(11) -0.0186(9) 0.0039(8) 0.0144(9)
F22 0.163(3) 0.127(3) 0.094(2) 0.0317(19) 0.105(2) 0.062(2)
F23 0.0715(17) 0.159(3) 0.0713(16) -0.0246(16) 0.0136(13) 0.0825(19)
F24 0.0470(14) 0.133(2) 0.0945(19) -0.0680(18) 0.0196(13) 0.0217(15)
C13 0.0196(11) 0.0268(12) 0.0218(12) 0.0018(9) 0.0056(9) 0.0084(10)
C14 0.0231(12) 0.0281(12) 0.0228(12) 0.0004(10) 0.0057(10) 0.0105(10)
C15 0.0293(13) 0.0316(13) 0.0212(12) 0.0020(10) 0.0060(10) 0.0111(11)
C16 0.0351(15) 0.0430(16) 0.0252(13) 0.0080(11) 0.0151(12) 0.0168(13)
C17 0.0250(13) 0.0431(15) 0.0285(14) 0.0060(12) 0.0113(11) 0.0160(12)
C18 0.0244(13) 0.0322(13) 0.0256(13) 0.0056(10) 0.0072(10) 0.0128(11)
C19 0.0431(17) 0.0364(15) 0.0237(13) 0.0040(11) 0.0068(12) 0.0165(13)
C20 0.0332(16) 0.0593(19) 0.0421(17) 0.0151(15) 0.0203(14) 0.0244(15)
C21 0.0165(11) 0.0306(13) 0.0240(12) 0.0048(10) 0.0056(9) 0.0092(10)
C22 0.0217(12) 0.0321(13) 0.0245(12) 0.0049(10) 0.0061(10) 0.0113(10)
C23 0.0232(13) 0.0310(13) 0.0337(14) 0.0046(11) 0.0063(11) 0.0103(11)
C24 0.0339(15) 0.0335(14) 0.0379(15) 0.0128(12) 0.0083(12) 0.0122(12)
C25 0.0328(15) 0.0412(16) 0.0289(14) 0.0112(12) 0.0082(12) 0.0111(13)
C26 0.0270(13) 0.0334(14) 0.0255(13) 0.0041(11) 0.0081(11) 0.0106(11)
C27 0.0451(18) 0.0331(15) 0.0479(18) 0.0051(13) 0.0146(15) 0.0162(14)
C28 0.070(3) 0.054(2) 0.0442(19) 0.0220(17) 0.0248(18) 0.0211(19)
C29 0.0241(13) 0.0303(13) 0.0226(12) 0.0055(10) 0.0118(10) 0.0089(10)
C30 0.0247(13) 0.0356(14) 0.0278(13) 0.0027(11) 0.0074(11) 0.0102(11)
C31 0.0278(14) 0.0432(16) 0.0342(15) 0.0012(13) 0.0069(12) 0.0057(12)
C32 0.0380(17) 0.0351(15) 0.0371(16) -0.0011(12) 0.0111(13) -0.0006(13)
C33 0.0445(17) 0.0285(14) 0.0336(15) 0.0046(11) 0.0158(13) 0.0072(12)
C34 0.0307(14) 0.0328(14) 0.0281(13) 0.0084(11) 0.0105(11) 0.0111(11)
C35 0.0383(19) 0.061(2) 0.059(2) -0.0104(19) -0.0129(17) 0.0103(18)
C36 0.082(3) 0.0336(17) 0.058(2) 0.0074(16) 0.021(2) 0.0192(18)
C37 0.0210(12) 0.0271(12) 0.0241(12) 0.0062(10) 0.0088(10) 0.0108(10)
C38 0.0216(12) 0.0281(12) 0.0233(12) 0.0050(10) 0.0087(10) 0.0110(10)
C39 0.0218(12) 0.0303(13) 0.0268(13) 0.0081(10) 0.0096(10) 0.0105(10)
C40 0.0208(12) 0.0382(14) 0.0357(14) 0.0082(12) 0.0111(11) 0.0143(11)
C41 0.0259(13) 0.0367(14) 0.0302(14) 0.0025(11) 0.0116(11) 0.0142(11)
C42 0.0249(13) 0.0335(13) 0.0233(12) 0.0028(10) 0.0080(10) 0.0117(11)
C43 0.0236(13) 0.0447(16) 0.0282(14) 0.0063(12) 0.0088(11) 0.0118(12)
C44 0.0346(17) 0.068(2) 0.0415(18) -0.0096(16) 0.0153(14) 0.0204(16)

loop_
_atom_type_symbol
_atom_type_description
_atom_type_scat_dispersion_real
_atom_type_scat_dispersion_imag
_atom_type_scat_source
C C 0.0033 0.0016 'International Tables Vol C Tables 4.2.6.8 and 6.1.1.4'
H H 0.0000 0.0000 'International Tables Vol C Tables 4.2.6.8 and 6.1.1.4'
B B 0.0013 0.0007 'International Tables Vol C Tables 4.2.6.8 and 6.1.1.4'
N N 0.0061 0.0033 'International Tables Vol C Tables 4.2.6.8 and 6.1.1.4'
O O 0.0106 0.0060 'International Tables Vol C Tables 4.2.6.8 and 6.1.1.4'
F F 0.0171 0.0103 'International Tables Vol C Tables 4.2.6.8 and 6.1.1.4'
Ir Ir -1.4442 7.9887 'International Tables Vol C Tables 4.2.6.8 and 6.1.1.4'

loop_
_geom_angle_atom_site_label_1
_geom_angle_atom_site_label_2
_geom_angle_atom_site_label_3
_geom_angle
_geom_angle_site_symmetry_1
_geom_angle_site_symmetry_3
C48 O3 C45 107.6(3) . .
O3 C45 C46 108.8(3) . .
O3 C45 H45A 109.9 . .
C46 C45 H45A 109.9 . .
O3 C45 H45B 109.9 . .
C46 C45 H45B 109.9 . .
H45A C45 H45B 108.3 . .
C45 C46 C47 103.3(3) . .
C45 C46 H46A 111.1 . .
C47 C46 H46A 111.1 . .
C45 C46 H46B 111.1 . .
C47 C46 H46B 111.1 . .
H46A C46 H46B 109.1 . .
C48 C47 C46 103.3(3) . .
C48 C47 H47A 111.1 . .
C46 C47 H47A 111.1 . .
C48 C47 H47B 111.1 . .
C46 C47 H47B 111.1 . .
H47A C47 H47B 109.1 . .
O3 C48 C47 105.8(3) . .
O3 C48 H48A 110.6 . .
C47 C48 H48A 110.6 . .
O3 C48 H48B 110.6 . .
C47 C48 H48B 110.6 . .
H48A C48 H48B 108.7 . .
C49 O4 C52 106.5(5) . .
O4 C49 C50 108.7(5) . .
O4 C49 H49A 109.9 . .
C50 C49 H49A 109.9 . .
O4 C49 H49B 109.9 . .
C50 C49 H49B 109.9 . .
H49A C49 H49B 108.3 . .
C51 C50 C49 100.8(5) . .
C51 C50 H50A 111.6 . .
C49 C50 H50A 111.6 . .
C51 C50 H50B 111.6 . .
C49 C50 H50B 111.6 . .
H50A C50 H50B 109.4 . .
C52 C51 C50 109.6(6) . .
C52 C51 H51A 109.7 . .
C50 C51 H51A 109.7 . .
C52 C51 H51B 109.7 . .
C50 C51 H51B 109.7 . .
H51A C51 H51B 108.2 . .
O4 C52 C51 105.7(5) . .
O4 C52 H52A 110.6 . .
C51 C52 H52A 110.6 . .
O4 C52 H52B 110.6 . .
C51 C52 H52B 110.6 . .
H52A C52 H52B 108.7 . .
C52A O4A C49A 112.4(10) . .
O4A C49A C50A 103.5(10) . .
O4A C49A H49C 111.1 . .
C50A C49A H49C 111.1 . .
O4A C49A H49D 111.1 . .
C50A C49A H49D 111.1 . .
H49C C49A H49D 109.0 . .
C49A C50A C51A 109.6(10) . .
C49A C50A H50C 109.7 . .
C51A C50A H50C 109.7 . .
C49A C50A H50D 109.7 . .
C51A C50A H50D 109.7 . .
H50C C50A H50D 108.2 . .
C50A C51A C52A 103.5(11) . .
C50A C51A H51C 111.1 . .
C52A C51A H51C 111.1 . .
C50A C51A H51D 111.1 . .
C52A C51A H51D 111.1 . .
H51C C51A H51D 109.0 . .
O4A C52A C51A 106.4(10) . .
O4A C52A H52C 110.4 . .
C51A C52A H52C 110.4 . .
O4A C52A H52D 110.4 . .
C51A C52A H52D 110.4 . .
H52C C52A H52D 108.6 . .
C56 O5 C53 108.1(6) . .
O5 C53 C54 109.1(8) . .
O5 C53 H53A 109.9 . .
C54 C53 H53A 109.9 . .
O5 C53 H53B 109.9 . .
C54 C53 H53B 109.9 . .
H53A C53 H53B 108.3 . .
C53 C54 C55 100.9(8) . .
C53 C54 H54A 111.6 . .
C55 C54 H54A 111.6 . .
C53 C54 H54B 111.6 . .
C55 C54 H54B 111.6 . .
H54A C54 H54B 109.4 . .
C56 C55 C54 105.4(8) . .
C56 C55 H55A 110.7 . .
C54 C55 H55A 110.7 . .
C56 C55 H55B 110.7 . .
C54 C55 H55B 110.7 . .
H55A C55 H55B 108.8 . .
O5 C56 C55 106.8(7) . .
O5 C56 H56A 110.4 . .
C55 C56 H56A 110.4 . .
O5 C56 H56B 110.4 . .
C55 C56 H56B 110.4 . .
H56A C56 H56B 108.6 . .
C56A O5A C53A 108.9(11) . .
O5A C53A C54A 107.9(10) . .
O5A C53A H53C 110.1 . .
C54A C53A H53C 110.1 . .
O5A C53A H53D 110.1 . .
C54A C53A H53D 110.1 . .
H53C C53A H53D 108.4 . .
C53A C54A C55A 101.3(11) . .
C53A C54A H54C 111.5 . .
C55A C54A H54C 111.5 . .
C53A C54A H54D 111.5 . .
C55A C54A H54D 111.5 . .
H54C C54A H54D 109.3 . .
C56A C55A C54A 110.7(12) . .
C56A C55A H55C 109.5 . .
C54A C55A H55C 109.5 . .
C56A C55A H55D 109.5 . .
C54A C55A H55D 109.5 . .
H55C C55A H55D 108.1 . .
O5A C56A C55A 102.0(12) . .
O5A C56A H56C 111.4 . .
C55A C56A H56C 111.4 . .
O5A C56A H56D 111.4 . .
C55A C56A H56D 111.4 . .
H56C C56A H56D 109.2 . .
C1 Ir1 C2 87.5(2) . .
C1 Ir1 N1 93.25(17) . .
C2 Ir1 N1 177.46(17) . .
C1 Ir1 N3 178.0(6) . .
C2 Ir1 N3 93.8(4) . .
N1 Ir1 N3 85.3(4) . .
O1 C1 Ir1 178.2(4) . .
O2 C2 Ir1 177.5(3) . .
C1A Ir2 C2A 86.9(16) . .
C1A Ir2 N1A 91.3(12) . .
C2A Ir2 N1A 178.1(13) . .
C1A Ir2 N3A 177(4) . .
C2A Ir2 N3A 90(3) . .
N1A Ir2 N3A 92(3) . .
O1A C1A Ir2 178(4) . .
O2A C2A Ir2 178(3) . .
N4 C9 N2 107.9(4) . .
N4 C9 C10 113.6(5) . .
N2 C9 C10 111.4(3) . .
N4 C9 H9 107.9 . .
N2 C9 H9 107.9 . .
C10 C9 H9 107.9 . .
C5 N2 N1 110.7(3) . .
C5 N2 C9 127.5(3) . .
N1 N2 C9 121.7(3) . .
C3 N1 N2 105.2(3) . .
C3 N1 Ir1 130.0(3) . .
N2 N1 Ir1 123.8(2) . .
N1 C3 C4 110.6(3) . .
N1 C3 H3 124.7 . .
C4 C3 H3 124.7 . .
C5 C4 C3 105.7(3) . .
C5 C4 H4 127.2 . .
C3 C4 H4 127.2 . .
N2 C5 C4 107.8(4) . .
N2 C5 H5 126.1 . .
C4 C5 H5 126.1 . .
C5A N2A N1A 109.7(11) . .
C3A N1A N2A 106.8(11) . .
C3A N1A Ir2 130.8(15) . .
N2A N1A Ir2 120.5(11) . .
N1A C3A C4A 108.5(13) . .
N1A C3A H3A 125.7 . .
C4A C3A H3A 125.7 . .
C5A C4A C3A 107.1(15) . .
C5A C4A H4A 126.5 . .
C3A C4A H4A 126.5 . .
N2A C5A C4A 107.2(13) . .
N2A C5A H5A 126.4 . .
C4A C5A H5A 126.4 . .
C8 N4 N3 110.2(3) . .
C8 N4 C9 127.6(5) . .
N3 N4 C9 122.1(6) . .
C6 N3 N4 105.8(3) . .
C6 N3 Ir1 130.4(5) . .
N4 N3 Ir1 123.6(5) . .
N3 C6 C7 110.3(4) . .
N3 C6 H6 124.9 . .
C7 C6 H6 124.9 . .
C8 C7 C6 105.5(4) . .
C8 C7 H7 127.3 . .
C6 C7 H7 127.3 . .
N4 C8 C7 108.1(4) . .
N4 C8 H8 125.9 . .
C7 C8 H8 125.9 . .
C8A N4A N3A 109.8(16) . .
C6A N3A N4A 105.8(18) . .
C6A N3A Ir2 127(6) . .
N4A N3A Ir2 121(4) . .
N3A C6A C7A 110.0(17) . .
N3A C6A H6A 125.0 . .
C7A C6A H6A 125.0 . .
C8A C7A C6A 105.3(18) . .
C8A C7A H7A 127.3 . .
C6A C7A H7A 127.3 . .
N4A C8A C7A 107(2) . .
N4A C8A H8A 126.3 . .
C7A C8A H8A 126.3 . .
C11 C10 C12 118.6(3) . .
C11 C10 C9 121.5(2) . .
C12 C10 C9 119.5(3) . .
C10 C11 C12 121.0(3) . 2_577
C10 C11 H11 119.5 . .
C12 C11 H11 119.5 2_577 .
C11 C12 C10 120.4(3) 2_577 .
C11 C12 H12 119.8 2_577 .
C10 C12 H12 119.8 . .
C29 B1 C37 112.4(2) . .
C29 B1 C13 102.45(19) . .
C37 B1 C13 113.2(2) . .
C29 B1 C21 113.2(2) . .
C37 B1 C21 103.72(19) . .
C13 B1 C21 112.2(2) . .
C14 C13 C18 115.8(2) . .
C14 C13 B1 123.9(2) . .
C18 C13 B1 119.7(2) . .
C15 C14 C13 122.0(2) . .
C15 C14 H14 119.0 . .
C13 C14 H14 119.0 . .
C16 C15 C14 121.0(2) . .
C16 C15 C19 118.2(2) . .
C14 C15 C19 120.7(2) . .
C15 C16 C17 118.3(2) . .
C15 C16 H16 120.9 . .
C17 C16 H16 120.9 . .
C18 C17 C16 120.8(2) . .
C18 C17 C20 121.0(2) . .
C16 C17 C20 118.2(2) . .
C17 C18 C13 122.2(2) . .
C17 C18 H18 118.9 . .
C13 C18 H18 118.9 . .
F3A C19 F1A 112.7(9) . .
F3A C19 F2A 101.6(8) . .
F1A C19 F2A 105.5(9) . .
F1 C19 F3 104.6(3) . .
F1 C19 F2 107.3(3) . .
F3 C19 F2 103.5(3) . .
F1 C19 C15 114.8(2) . .
F3A C19 C15 112.1(4) . .
F1A C19 C15 112.9(6) . .
F2A C19 C15 111.3(6) . .
F3 C19 C15 113.2(2) . .
F2 C19 C15 112.5(2) . .
F5 C20 F6 106.2(3) . .
F5 C20 F4 105.4(2) . .
F6 C20 F4 107.9(3) . .
F5 C20 C17 112.7(3) . .
F6 C20 C17 112.7(2) . .
F4 C20 C17 111.5(3) . .
C22 C21 C26 115.8(2) . .
C22 C21 B1 122.8(2) . .
C26 C21 B1 121.1(2) . .
C23 C22 C21 122.4(2) . .
C23 C22 H22 118.8 . .
C21 C22 H22 118.8 . .
C24 C23 C22 120.6(3) . .
C24 C23 C27 120.0(2) . .
C22 C23 C27 119.4(2) . .
C25 C24 C23 118.1(2) . .
C25 C24 H24 120.9 . .
C23 C24 H24 120.9 . .
C24 C25 C26 121.0(2) . .
C24 C25 C28 119.4(2) . .
C26 C25 C28 119.6(2) . .
C25 C26 C21 122.0(3) . .
C25 C26 H26 119.0 . .
C21 C26 H26 119.0 . .
F9A C27 F8A 110.8(15) . .
F9A C27 F7A 107.5(14) . .
F8A C27 F7A 102.4(12) . .
F9 C27 F8 107.8(4) . .
F9 C27 F7 104.8(3) . .
F8 C27 F7 103.7(3) . .
F9 C27 C23 113.6(2) . .
F9A C27 C23 116.5(6) . .
F8A C27 C23 108.4(7) . .
F7A C27 C23 110.4(6) . .
F8 C27 C23 111.7(2) . .
F7 C27 C23 114.5(2) . .
F110 C28 F112 105.7(13) . .
F110 C28 F111 103.6(14) . .
F112 C28 F111 106.3(16) . .
F11 C28 F12 106.8(4) . .
F11 C28 F10 105.1(4) . .
F12 C28 F10 105.4(3) . .
F11 C28 C25 110.4(3) . .
F110 C28 C25 113.9(6) . .
F112 C28 C25 113.5(7) . .
F111 C28 C25 113.0(7) . .
F12 C28 C25 113.5(2) . .
F10 C28 C25 114.9(2) . .
C34 C29 C30 115.8(2) . .
C34 C29 B1 121.0(2) . .
C30 C29 B1 122.7(2) . .
C31 C30 C29 121.8(3) . .
C31 C30 H30 119.1 . .
C29 C30 H30 119.1 . .
C32 C31 C30 120.8(3) . .
C32 C31 C35 120.9(3) . .
C30 C31 C35 118.4(3) . .
C31 C32 C33 118.5(3) . .
C31 C32 H32 120.7 . .
C33 C32 H32 120.7 . .
C34 C33 C32 120.6(3) . .
C34 C33 C36 119.4(3) . .
C32 C33 C36 120.0(3) . .
C33 C34 C29 122.5(3) . .
C33 C34 H34 118.7 . .
C29 C34 H34 118.7 . .
F14 C35 F13 107.6(4) . .
F14 C35 F15 103.7(4) . .
F13 C35 F15 105.3(4) . .
F14 C35 C31 112.8(3) . .
F13 C35 C31 113.5(3) . .
F15 C35 C31 113.2(3) . .
F17 C36 F18 107.9(4) . .
F17 C36 F16 106.1(4) . .
F18 C36 F16 103.7(3) . .
F17 C36 C33 113.2(3) . .
F18 C36 C33 113.2(3) . .
F16 C36 C33 112.1(4) . .
C38 C37 C42 116.3(2) . .
C38 C37 B1 121.2(2) . .
C42 C37 B1 122.0(2) . .
C39 C38 C37 122.1(2) . .
C39 C38 H38 118.9 . .
C37 C38 H38 118.9 . .
C40 C39 C38 120.5(2) . .
C40 C39 C43 118.6(2) . .
C38 C39 C43 120.9(2) . .
C41 C40 C39 118.3(2) . .
C41 C40 H40 120.8 . .
C39 C40 H40 120.8 . .
C40 C41 C42 121.2(2) . .
C40 C41 C44 118.7(2) . .
C42 C41 C44 120.2(3) . .
C41 C42 C37 121.7(2) . .
C41 C42 H42 119.2 . .
C37 C42 H42 119.2 . .
F19 C43 F20 105.2(2) . .
F19 C43 F21 105.6(2) . .
F20 C43 F21 106.1(3) . .
F19 C43 C39 113.0(2) . .
F20 C43 C39 112.8(2) . .
F21 C43 C39 113.4(2) . .
F24 C44 F23 106.5(3) . .
F24 C44 F22 105.8(3) . .
F23 C44 F22 104.6(3) . .
F24 C44 C41 113.5(3) . .
F23 C44 C41 113.2(3) . .
F22 C44 C41 112.5(3) . .

loop_
_geom_bond_atom_site_label_1
_geom_bond_atom_site_label_2
_geom_bond_distance
_geom_bond_site_symmetry_2
O3 C48 1.401(4) .
O3 C45 1.409(5) .
C45 C46 1.488(5) .
C45 H45A 0.9900 .
C45 H45B 0.9900 .
C46 C47 1.507(6) .
C46 H46A 0.9900 .
C46 H46B 0.9900 .
C47 C48 1.478(5) .
C47 H47A 0.9900 .
C47 H47B 0.9900 .
C48 H48A 0.9900 .
C48 H48B 0.9900 .
O4 C49 1.413(4) .
O4 C52 1.413(4) .
C49 C50 1.463(4) .
C49 H49A 0.9900 .
C49 H49B 0.9900 .
C50 C51 1.463(4) .
C50 H50A 0.9900 .
C50 H50B 0.9900 .
C51 C52 1.463(4) .
C51 H51A 0.9900 .
C51 H51B 0.9900 .
C52 H52A 0.9900 .
C52 H52B 0.9900 .
O4A C52A 1.413(4) .
O4A C49A 1.413(4) .
C49A C50A 1.462(4) .
C49A H49C 0.9900 .
C49A H49D 0.9900 .
C50A C51A 1.462(4) .
C50A H50C 0.9900 .
C50A H50D 0.9900 .
C51A C52A 1.463(4) .
C51A H51C 0.9900 .
C51A H51D 0.9900 .
C52A H52C 0.9900 .
C52A H52D 0.9900 .
O5 C56 1.447(6) .
O5 C53 1.447(6) .
C53 C54 1.468(7) .
C53 H53A 0.9900 .
C53 H53B 0.9900 .
C54 C55 1.549(16) .
C54 H54A 0.9900 .
C54 H54B 0.9900 .
C55 C56 1.468(7) .
C55 H55A 0.9900 .
C55 H55B 0.9900 .
C56 H56A 0.9900 .
C56 H56B 0.9900 .
O5A C56A 1.447(6) .
O5A C53A 1.448(6) .
C53A C54A 1.468(7) .
C53A H53C 0.9900 .
C53A H53D 0.9900 .
C54A C55A 1.549(16) .
C54A H54C 0.9900 .
C54A H54D 0.9900 .
C55A C56A 1.468(7) .
C55A H55C 0.9900 .
C55A H55D 0.9900 .
C56A H56C 0.9900 .
C56A H56D 0.9900 .
Ir1 C1 1.847(4) .
Ir1 C2 1.855(4) .
Ir1 N1 2.058(3) .
Ir1 N3 2.067(5) .
O1 C1 1.137(4) .
O2 C2 1.136(4) .
Ir2 C1A 1.847(4) .
Ir2 C2A 1.855(4) .
Ir2 N1A 2.058(3) .
Ir2 N3A 2.067(4) .
O1A C1A 1.137(4) .
O2A C2A 1.137(4) .
C9 N4 1.456(4) .
C9 N2 1.458(4) .
C9 C10 1.520(4) .
C9 H9 1.0000 .
N2 C5 1.338(4) .
N2 N1 1.363(4) .
N1 C3 1.344(4) .
C3 C4 1.380(7) .
C3 H3 0.9500 .
C4 C5 1.369(6) .
C4 H4 0.9500 .
C5 H5 0.9500 .
N2A C5A 1.338(4) .
N2A N1A 1.363(4) .
N1A C3A 1.344(4) .
C3A C4A 1.380(7) .
C3A H3A 0.9500 .
C4A C5A 1.369(6) .
C4A H4A 0.9500 .
C5A H5A 0.9500 .
N4 C8 1.341(5) .
N4 N3 1.362(4) .
N3 C6 1.339(5) .
C6 C7 1.387(5) .
C6 H6 0.9500 .
C7 C8 1.367(6) .
C7 H7 0.9500 .
C8 H8 0.9500 .
N4A C8A 1.343(17) .
N4A N3A 1.362(4) .
N3A C6A 1.339(5) .
C6A C7A 1.387(5) .
C6A H6A 0.9500 .
C7A C8A 1.367(6) .
C7A H7A 0.9500 .
C8A H8A 0.9500 .
C10 C11 1.377(4) .
C10 C12 1.391(4) .
C11 C12 1.378(4) 2_577
C11 H11 0.9500 .
C12 C11 1.378(4) 2_577
C12 H12 0.9500 .
B1 C29 1.636(4) .
B1 C37 1.636(4) .
B1 C13 1.637(3) .
B1 C21 1.639(4) .
F1 C19 1.3043(18) .
F2 C19 1.3052(18) .
F3 C19 1.3050(18) .
F1A C19 1.3047(19) .
F2A C19 1.3049(19) .
F3A C19 1.3046(19) .
F4 C20 1.340(4) .
F5 C20 1.326(4) .
F6 C20 1.334(4) .
F7 C27 1.305(2) .
F8 C27 1.305(2) .
F9 C27 1.304(2) .
F7A C27 1.305(2) .
F8A C27 1.304(2) .
F9A C27 1.304(2) .
F10 C28 1.302(2) .
F11 C28 1.302(2) .
F12 C28 1.302(2) .
F110 C28 1.302(2) .
F111 C28 1.302(2) .
F112 C28 1.302(2) .
F13 C35 1.310(5) .
F14 C35 1.309(5) .
F15 C35 1.318(5) .
F16 C36 1.326(5) .
F17 C36 1.289(5) .
F18 C36 1.314(5) .
F19 C43 1.322(3) .
F20 C43 1.330(3) .
F21 C43 1.334(3) .
F22 C44 1.317(5) .
F23 C44 1.312(4) .
F24 C44 1.309(4) .
C13 C14 1.399(3) .
C13 C18 1.405(3) .
C14 C15 1.393(3) .
C14 H14 0.9500 .
C15 C16 1.378(4) .
C15 C19 1.495(4) .
C16 C17 1.388(4) .
C16 H16 0.9500 .
C17 C18 1.384(3) .
C17 C20 1.493(4) .
C18 H18 0.9500 .
C21 C22 1.395(4) .
C21 C26 1.396(3) .
C22 C23 1.387(4) .
C22 H22 0.9500 .
C23 C24 1.386(4) .
C23 C27 1.497(4) .
C24 C25 1.380(4) .
C24 H24 0.9500 .
C25 C26 1.388(4) .
C25 C28 1.498(4) .
C26 H26 0.9500 .
C29 C34 1.395(4) .
C29 C30 1.400(4) .
C30 C31 1.394(4) .
C30 H30 0.9500 .
C31 C32 1.371(4) .
C31 C35 1.491(5) .
C32 C33 1.387(5) .
C32 H32 0.9500 .
C33 C34 1.378(4) .
C33 C36 1.489(4) .
C34 H34 0.9500 .
C37 C38 1.397(4) .
C37 C42 1.400(3) .
C38 C39 1.390(3) .
C38 H38 0.9500 .
C39 C40 1.387(4) .
C39 C43 1.486(4) .
C40 C41 1.381(4) .
C40 H40 0.9500 .
C41 C42 1.387(4) .
C41 C44 1.499(4) .
C42 H42 0.9500 .

loop_
_geom_torsion_atom_site_label_1
_geom_torsion_atom_site_label_2
_geom_torsion_atom_site_label_3
_geom_torsion_atom_site_label_4
_geom_torsion
_geom_torsion_site_symmetry_4
C48 O3 C45 C46 14.9(5) .
O3 C45 C46 C47 6.4(5) .
C45 C46 C47 C48 -23.8(5) .
C45 O3 C48 C47 -30.6(5) .
C46 C47 C48 O3 33.8(4) .
C52 O4 C49 C50 -30.0(12) .
O4 C49 C50 C51 28.1(11) .
C49 C50 C51 C52 -16.4(11) .
C49 O4 C52 C51 18.2(11) .
C50 C51 C52 O4 -0.5(12) .
C52A O4A C49A C50A 2(2) .
O4A C49A C50A C51A 12(2) .
C49A C50A C51A C52A -20(2) .
C49A O4A C52A C51A -15(2) .
C50A C51A C52A O4A 21(2) .
C56 O5 C53 C54 -14.4(12) .
O5 C53 C54 C55 27.5(11) .
C53 C54 C55 C56 -30.8(11) .
C53 O5 C56 C55 -6.4(12) .
C54 C55 C56 O5 23.5(11) .
C56A O5A C53A C54A -31.1(17) .
O5A C53A C54A C55A 17.9(17) .
C53A C54A C55A C56A 0.1(19) .
C53A O5A C56A C55A 29.3(15) .
C54A C55A C56A O5A -17.6(18) .
N4 C9 N2 C5 122.6(6) .
C10 C9 N2 C5 -112.1(4) .
N4 C9 N2 N1 -59.0(6) .
C10 C9 N2 N1 66.3(4) .
C5 N2 N1 C3 -0.2(4) .
C9 N2 N1 C3 -178.9(3) .
C5 N2 N1 Ir1 -169.8(3) .
C9 N2 N1 Ir1 11.5(5) .
C1 Ir1 N1 C3 39.2(4) .
N3 Ir1 N1 C3 -139.4(6) .
C1 Ir1 N1 N2 -154.0(3) .
N3 Ir1 N1 N2 27.5(5) .
N2 N1 C3 C4 0.0(4) .
Ir1 N1 C3 C4 168.7(3) .
N1 C3 C4 C5 0.2(5) .
N1 N2 C5 C4 0.4(5) .
C9 N2 C5 C4 179.0(4) .
C3 C4 C5 N2 -0.4(5) .
C5A N2A N1A C3A -8(4) .
C5A N2A N1A Ir2 -174(2) .
C1A Ir2 N1A C3A 38(3) .
N3A Ir2 N1A C3A -143(5) .
C1A Ir2 N1A N2A -160(3) .
N3A Ir2 N1A N2A 19(4) .
N2A N1A C3A C4A 5(4) .
Ir2 N1A C3A C4A 169(2) .
N1A C3A C4A C5A 0(4) .
N1A N2A C5A C4A 8(4) .
C3A C4A C5A N2A -5(4) .
N2 C9 N4 C8 -127.7(9) .
C10 C9 N4 C8 108.3(9) .
N2 C9 N4 N3 56.7(12) .
C10 C9 N4 N3 -67.3(11) .
C8 N4 N3 C6 0.0(15) .
C9 N4 N3 C6 176.3(11) .
C8 N4 N3 Ir1 176.1(10) .
C9 N4 N3 Ir1 -7.5(17) .
C2 Ir1 N3 C6 -31.9(16) .
N1 Ir1 N3 C6 145.7(16) .
C2 Ir1 N3 N4 153.0(13) .
N1 Ir1 N3 N4 -29.5(12) .
N4 N3 C6 C7 -1.1(16) .
Ir1 N3 C6 C7 -176.9(12) .
N3 C6 C7 C8 1.7(14) .
N3 N4 C8 C7 1.1(12) .
C9 N4 C8 C7 -175.0(10) .
C6 C7 C8 N4 -1.7(10) .
C8A N4A N3A C6A 9(12) .
C8A N4A N3A Ir2 163(8) .
C2A Ir2 N3A C6A -56(11) .
N1A Ir2 N3A C6A 124(10) .
C2A Ir2 N3A N4A 156(9) .
N1A Ir2 N3A N4A -24(9) .
N4A N3A C6A C7A -1(13) .
Ir2 N3A C6A C7A -152(9) .
N3A C6A C7A C8A -7(12) .
N3A N4A C8A C7A -14(10) .
C6A C7A C8A N4A 13(10) .
N4 C9 C10 C11 147.3(4) .
N2 C9 C10 C11 25.2(4) .
N4 C9 C10 C12 -39.2(4) .
N2 C9 C10 C12 -161.2(3) .
C12 C10 C11 C12 0.6(5) 2_577
C9 C10 C11 C12 174.2(3) 2_577
C11 C10 C12 C11 -0.6(5) 2_577
C9 C10 C12 C11 -174.3(3) 2_577
C29 B1 C13 C14 -91.4(3) .
C37 B1 C13 C14 30.0(3) .
C21 B1 C13 C14 146.9(2) .
C29 B1 C13 C18 78.9(3) .
C37 B1 C13 C18 -159.7(2) .
C21 B1 C13 C18 -42.8(3) .
C18 C13 C14 C15 0.9(4) .
B1 C13 C14 C15 171.5(2) .
C13 C14 C15 C16 0.2(4) .
C13 C14 C15 C19 -176.7(2) .
C14 C15 C16 C17 -1.3(4) .
C19 C15 C16 C17 175.7(2) .
C15 C16 C17 C18 1.3(4) .
C15 C16 C17 C20 -178.2(3) .
C16 C17 C18 C13 -0.2(4) .
C20 C17 C18 C13 179.3(3) .
C14 C13 C18 C17 -0.9(4) .
B1 C13 C18 C17 -172.0(2) .
C16 C15 C19 F1 161.0(3) .
C14 C15 C19 F1 -22.0(4) .
C16 C15 C19 F3A -120.7(7) .
C14 C15 C19 F3A 56.3(7) .
C16 C15 C19 F1A 7.9(9) .
C14 C15 C19 F1A -175.1(9) .
C16 C15 C19 F2A 126.3(7) .
C14 C15 C19 F2A -56.7(7) .
C16 C15 C19 F3 40.9(4) .
C14 C15 C19 F3 -142.1(3) .
C16 C15 C19 F2 -76.0(4) .
C14 C15 C19 F2 101.0(3) .
C18 C17 C20 F5 115.5(3) .
C16 C17 C20 F5 -65.0(4) .
C18 C17 C20 F6 -4.7(4) .
C16 C17 C20 F6 174.8(3) .
C18 C17 C20 F4 -126.2(3) .
C16 C17 C20 F4 53.3(4) .
C29 B1 C21 C22 -144.2(2) .
C37 B1 C21 C22 93.7(3) .
C13 B1 C21 C22 -28.8(3) .
C29 B1 C21 C26 42.6(3) .
C37 B1 C21 C26 -79.6(3) .
C13 B1 C21 C26 157.9(2) .
C26 C21 C22 C23 -0.9(4) .
B1 C21 C22 C23 -174.5(2) .
C21 C22 C23 C24 0.4(4) .
C21 C22 C23 C27 178.9(2) .
C22 C23 C24 C25 0.3(4) .
C27 C23 C24 C25 -178.2(2) .
C23 C24 C25 C26 -0.3(4) .
C23 C24 C25 C28 177.8(2) .
C24 C25 C26 C21 -0.3(4) .
C28 C25 C26 C21 -178.4(2) .
C22 C21 C26 C25 0.8(4) .
B1 C21 C26 C25 174.6(2) .
C24 C23 C27 F9 -33.8(4) .
C22 C23 C27 F9 147.7(4) .
C24 C23 C27 F9A 154.2(16) .
C22 C23 C27 F9A -24.3(17) .
C24 C23 C27 F8A -80.1(12) .
C22 C23 C27 F8A 101.4(12) .
C24 C23 C27 F7A 31.4(11) .
C22 C23 C27 F7A -147.2(11) .
C24 C23 C27 F8 88.4(4) .
C22 C23 C27 F8 -90.2(4) .
C24 C23 C27 F7 -154.2(3) .
C22 C23 C27 F7 27.3(4) .
C24 C25 C28 F11 -95.0(5) .
C26 C25 C28 F11 83.2(5) .
C24 C25 C28 F110 -145.3(10) .
C26 C25 C28 F110 32.8(11) .
C24 C25 C28 F112 -24.3(14) .
C26 C25 C28 F112 153.8(14) .
C24 C25 C28 F111 96.8(18) .
C26 C25 C28 F111 -85.1(18) .
C24 C25 C28 F12 145.1(4) .
C26 C25 C28 F12 -36.8(4) .
C24 C25 C28 F10 23.6(4) .
C26 C25 C28 F10 -158.3(4) .
C37 B1 C29 C34 -41.7(3) .
C13 B1 C29 C34 80.1(3) .
C21 B1 C29 C34 -158.9(2) .
C37 B1 C29 C30 147.3(2) .
C13 B1 C29 C30 -90.9(3) .
C21 B1 C29 C30 30.1(3) .
C34 C29 C30 C31 0.6(4) .
B1 C29 C30 C31 172.0(2) .
C29 C30 C31 C32 -0.3(4) .
C29 C30 C31 C35 179.6(3) .
C30 C31 C32 C33 0.0(4) .
C35 C31 C32 C33 -179.9(3) .
C31 C32 C33 C34 0.0(4) .
C31 C32 C33 C36 179.8(3) .
C32 C33 C34 C29 0.3(4) .
C36 C33 C34 C29 -179.5(3) .
C30 C29 C34 C33 -0.6(4) .
B1 C29 C34 C33 -172.2(2) .
C32 C31 C35 F14 -120.8(4) .
C30 C31 C35 F14 59.3(5) .
C32 C31 C35 F13 1.9(5) .
C30 C31 C35 F13 -178.0(4) .
C32 C31 C35 F15 121.9(4) .
C30 C31 C35 F15 -58.1(5) .
C34 C33 C36 F17 87.6(4) .
C32 C33 C36 F17 -92.2(5) .
C34 C33 C36 F18 -35.6(5) .
C32 C33 C36 F18 144.6(3) .
C34 C33 C36 F16 -152.4(3) .
C32 C33 C36 F16 27.8(5) .
C29 B1 C37 C38 158.4(2) .
C13 B1 C37 C38 42.9(3) .
C21 B1 C37 C38 -78.9(3) .
C29 B1 C37 C42 -29.9(3) .
C13 B1 C37 C42 -145.5(2) .
C21 B1 C37 C42 92.7(3) .
C42 C37 C38 C39 0.8(3) .
B1 C37 C38 C39 172.9(2) .
C37 C38 C39 C40 0.1(4) .
C37 C38 C39 C43 179.4(2) .
C38 C39 C40 C41 -0.4(4) .
C43 C39 C40 C41 -179.8(2) .
C39 C40 C41 C42 -0.1(4) .
C39 C40 C41 C44 -177.9(3) .
C40 C41 C42 C37 1.0(4) .
C44 C41 C42 C37 178.8(3) .
C38 C37 C42 C41 -1.3(4) .
B1 C37 C42 C41 -173.3(2) .
C40 C39 C43 F19 76.2(3) .
C38 C39 C43 F19 -103.1(3) .
C40 C39 C43 F20 -42.9(4) .
C38 C39 C43 F20 137.7(3) .
C40 C39 C43 F21 -163.6(2) .
C38 C39 C43 F21 17.0(4) .
C40 C41 C44 F24 -157.9(3) .
C42 C41 C44 F24 24.3(5) .
C40 C41 C44 F23 -36.3(4) .
C42 C41 C44 F23 145.9(3) .
C40 C41 C44 F22 82.1(4) .
C42 C41 C44 F22 -95.8(4) .
